data_2213428
loop_
_publ_author_name
'Qvortrup, Katrine'
'McKenzie, Christine J.'
'Bond, Andrew D.'

_publ_section_title
;
 Aqua(2,2'-bipyridine)(2,2':6',2''-terpyridine)ruthenium(II)
 bis(perchlorate)
;
_journal_coeditor_code KP2096
_journal_issue 5
_journal_name_full 'Acta Crystallographica Section E'
_journal_page_first m1400
_journal_page_last m1401
_journal_paper_doi 10.1107/S1600536807015504
_journal_volume 63
_journal_year 2007
_chemical_formula_iupac '[Ru (C10 H8 N2) (C15 H11 N3) (H2 O1)] (Cl O4)2'
_chemical_formula_moiety 'C25 H21 N5 O Ru 2+, 2(Cl O4 -)'
_chemical_formula_sum 'C25 H21 Cl2 N5 O9 Ru'
_chemical_formula_weight 707.44
_chemical_name_systematic
;
Aqua(2,2'-bipyridine)(2,2':6',2''-terpyridine)ruthenium(II) bis(perchlorate)
;
_space_group_IT_number 61
_symmetry_cell_setting orthorhombic
_symmetry_space_group_name_Hall '-P 2ac 2ab'
_symmetry_space_group_name_H-M 'P b c a'
_atom_sites_solution_hydrogens geom
_atom_sites_solution_primary direct
_atom_sites_solution_secondary difmap
_audit_creation_method SHELXL-97
_cell_angle_alpha 90.00
_cell_angle_beta 90.00
_cell_angle_gamma 90.00
_cell_formula_units_Z 8
_cell_length_a 15.1483(8)
_cell_length_b 10.8842(5)
_cell_length_c 32.5725(15)
_cell_measurement_reflns_used 4642
_cell_measurement_temperature 180(2)
_cell_measurement_theta_max 20.80
_cell_measurement_theta_min 2.39
_cell_volume 5370.5(4)
_computing_cell_refinement 'SAINT (Bruker, 2003)'
_computing_data_collection 'APEX2 (Bruker--Nonius, 2004)'
_computing_data_reduction SAINT
_computing_molecular_graphics SHELXTL
_computing_publication_material SHELXTL
_computing_structure_refinement SHELXTL
_computing_structure_solution 'SHELXTL (Bruker, 2000)'
_diffrn_ambient_temperature 180(2)
_diffrn_measured_fraction_theta_full 0.991
_diffrn_measured_fraction_theta_max 0.991
_diffrn_measurement_device_type 'Bruker-Nonius X8APEX-II CCD'
_diffrn_measurement_method '\w and \f'
_diffrn_radiation_monochromator graphite
_diffrn_radiation_source 'fine-focus sealed tube'
_diffrn_radiation_type MoK\a
_diffrn_radiation_wavelength 0.71073
_diffrn_reflns_av_R_equivalents 0.0790
_diffrn_reflns_av_sigmaI/netI 0.0608
_diffrn_reflns_limit_h_max 18
_diffrn_reflns_limit_h_min -18
_diffrn_reflns_limit_k_max 13
_diffrn_reflns_limit_k_min -10
_diffrn_reflns_limit_l_max 38
_diffrn_reflns_limit_l_min -39
_diffrn_reflns_number 48758
_diffrn_reflns_theta_full 25.71
_diffrn_reflns_theta_max 25.71
_diffrn_reflns_theta_min 3.67
_diffrn_standards_number 0
_exptl_absorpt_coefficient_mu 0.847
_exptl_absorpt_correction_T_max 0.959
_exptl_absorpt_correction_T_min 0.807
_exptl_absorpt_correction_type multi-scan
_exptl_absorpt_process_details '(SADABS; Sheldrick, 2003)'
_exptl_crystal_colour red
_exptl_crystal_density_diffrn 1.750
_exptl_crystal_density_method 'not measured'
_exptl_crystal_description needle
_exptl_crystal_F_000 2848
_exptl_crystal_size_max 0.30
_exptl_crystal_size_mid 0.05
_exptl_crystal_size_min 0.05
_refine_diff_density_max 0.785
_refine_diff_density_min -0.658
_refine_ls_extinction_method none
_refine_ls_goodness_of_fit_ref 1.028
_refine_ls_hydrogen_treatment constr
_refine_ls_matrix_type full
_refine_ls_number_parameters 376
_refine_ls_number_reflns 5070
_refine_ls_number_restraints 20
_refine_ls_restrained_S_all 1.054
_refine_ls_R_factor_all 0.0896
_refine_ls_R_factor_gt 0.0425
_refine_ls_shift/su_max 0.001
_refine_ls_shift/su_mean 0.000
_refine_ls_structure_factor_coef Fsqd
_refine_ls_weighting_details 'calc w=1/[\s^2^(Fo^2^)+(0.0562P)^2^+6.5715P] where P=(Fo^2^+2Fc^2^)/3'
_refine_ls_weighting_scheme calc
_refine_ls_wR_factor_gt 0.1006
_refine_ls_wR_factor_ref 0.1170
_reflns_number_gt 3234
_reflns_number_total 5070
_reflns_threshold_expression I>2\s(I)
_cod_data_source_file kp2096.cif
_cod_data_source_block I
_cod_database_code 2213428
_cod_database_fobs_code 2213428

loop_
_symmetry_equiv_pos_as_xyz
'x, y, z'
'-x+1/2, -y, z+1/2'
'-x, y+1/2, -z+1/2'
'x+1/2, -y+1/2, -z'
'-x, -y, -z'
'x-1/2, y, -z-1/2'
'x, -y-1/2, z-1/2'
'-x-1/2, y-1/2, z'

loop_
_atom_site_type_symbol
_atom_site_label
_atom_site_fract_x
_atom_site_fract_y
_atom_site_fract_z
_atom_site_U_iso_or_equiv
_atom_site_adp_type
_atom_site_calc_flag
_atom_site_refinement_flags
_atom_site_occupancy
_atom_site_disorder_assembly
_atom_site_disorder_group
Ru Ru1 0.53711(2) 0.20365(3) 0.388662(11) 0.02408(13) Uani d . 1 . .
O O1 0.5422(2) 0.0845(3) 0.44110(10) 0.0423(9) Uani d . 1 . .
H H1 0.5502 0.0985 0.4665 0.063 Uiso d R 1 . .
H H2 0.5287 0.0095 0.4376 0.063 Uiso d R 1 . .
N N1 0.5108(3) 0.0514(3) 0.35298(11) 0.0281(9) Uani d . 1 . .
N N2 0.6571(2) 0.1503(3) 0.37523(11) 0.0247(9) Uani d . 1 . .
N N3 0.6104(2) 0.3305(3) 0.42228(11) 0.0251(9) Uani d . 1 . .
N N4 0.5196(2) 0.3183(3) 0.34103(11) 0.0249(9) Uani d . 1 . .
N N5 0.4116(3) 0.2700(4) 0.40037(11) 0.0293(9) Uani d . 1 . .
C C1 0.4320(3) -0.0008(5) 0.34523(14) 0.0341(12) Uani d . 1 . .
H H1A 0.3800 0.0402 0.3541 0.041 Uiso calc R 1 . .
C C2 0.4238(4) -0.1107(5) 0.32506(15) 0.0430(14) Uani d . 1 . .
H H2A 0.3672 -0.1465 0.3211 0.052 Uiso calc R 1 . .
C C3 0.4989(4) -0.1692(5) 0.31047(16) 0.0446(14) Uani d . 1 . .
H H3A 0.4944 -0.2452 0.2963 0.053 Uiso calc R 1 . .
C C4 0.5803(4) -0.1153(4) 0.31682(14) 0.0361(13) Uani d . 1 . .
H H4A 0.6324 -0.1530 0.3065 0.043 Uiso calc R 1 . .
C C5 0.5853(3) -0.0062(4) 0.33830(13) 0.0293(11) Uani d . 1 . .
C C6 0.6693(3) 0.0535(4) 0.35008(14) 0.0286(11) Uani d . 1 . .
C C7 0.7532(3) 0.0194(5) 0.33819(14) 0.0365(12) Uani d . 1 . .
H H7A 0.7620 -0.0467 0.3196 0.044 Uiso calc R 1 . .
C C8 0.8244(3) 0.0838(5) 0.35404(15) 0.0396(13) Uani d . 1 . .
H H8A 0.8826 0.0619 0.3460 0.048 Uiso calc R 1 . .
C C9 0.8118(3) 0.1790(5) 0.38124(14) 0.0345(12) Uani d . 1 . .
H H9A 0.8609 0.2208 0.3928 0.041 Uiso calc R 1 . .
C C10 0.7265(3) 0.2130(4) 0.39146(13) 0.0274(10) Uani d . 1 . .
C C11 0.6990(3) 0.3122(4) 0.41949(14) 0.0278(11) Uani d . 1 . .
C C12 0.7575(3) 0.3825(4) 0.44173(14) 0.0355(12) Uani d . 1 . .
H H12A 0.8192 0.3686 0.4394 0.043 Uiso calc R 1 . .
C C13 0.7262(4) 0.4731(5) 0.46729(15) 0.0406(13) Uani d . 1 . .
H H13A 0.7660 0.5218 0.4828 0.049 Uiso calc R 1 . .
C C14 0.6376(4) 0.4925(5) 0.47014(15) 0.0405(13) Uani d . 1 . .
H H14A 0.6149 0.5547 0.4876 0.049 Uiso calc R 1 . .
C C15 0.5817(3) 0.4204(4) 0.44727(14) 0.0324(12) Uani d . 1 . .
H H15A 0.5199 0.4348 0.4492 0.039 Uiso calc R 1 . .
C C16 0.5767(3) 0.3327(4) 0.30941(13) 0.0267(11) Uani d . 1 . .
H H16A 0.6276 0.2819 0.3084 0.032 Uiso calc R 1 . .
C C17 0.5642(3) 0.4178(4) 0.27884(14) 0.0311(12) Uani d . 1 . .
H H17A 0.6067 0.4270 0.2576 0.037 Uiso calc R 1 . .
C C18 0.4896(3) 0.4895(4) 0.27920(14) 0.0342(12) Uani d . 1 . .
H H18A 0.4800 0.5494 0.2585 0.041 Uiso calc R 1 . .
C C19 0.4288(3) 0.4729(4) 0.31027(14) 0.0337(12) Uani d . 1 . .
H H19A 0.3758 0.5196 0.3105 0.040 Uiso calc R 1 . .
C C20 0.4451(3) 0.3882(4) 0.34115(14) 0.0274(11) Uani d . 1 . .
C C21 0.3846(3) 0.3612(4) 0.37493(14) 0.0301(11) Uani d . 1 . .
C C22 0.3046(3) 0.4199(5) 0.38096(18) 0.0503(15) Uani d . 1 . .
H H22A 0.2871 0.4850 0.3633 0.060 Uiso calc R 1 . .
C C23 0.2505(4) 0.3834(6) 0.41279(18) 0.0607(18) Uani d . 1 . .
H H23A 0.1957 0.4233 0.4175 0.073 Uiso calc R 1 . .
C C24 0.2775(4) 0.2876(6) 0.43763(18) 0.0548(16) Uani d . 1 . .
H H24A 0.2404 0.2593 0.4592 0.066 Uiso calc R 1 . .
C C25 0.3581(3) 0.2336(5) 0.43105(15) 0.0390(13) Uani d . 1 . .
H H25A 0.3766 0.1688 0.4486 0.047 Uiso calc R 1 . .
Cl Cl1 0.52671(8) 0.22360(11) 0.54049(4) 0.0377(3) Uani d . 1 . .
O O1A 0.5627(3) 0.3388(4) 0.55299(15) 0.0721(13) Uani d . 1 . .
O O1B 0.4514(3) 0.2395(4) 0.51490(13) 0.0670(12) Uani d . 1 . .
O O1C 0.5907(3) 0.1554(4) 0.51784(12) 0.0621(12) Uani d . 1 . .
O O1D 0.4998(3) 0.1550(4) 0.57535(11) 0.0643(12) Uani d . 1 . .
Cl Cl2 0.77485(10) 0.19471(12) 0.22998(4) 0.0478(4) Uani d D 1 . .
O O2A 0.7620(5) 0.3293(5) 0.2350(2) 0.049(2) Uiso d PD 0.50 A .
O O2B 0.8530(5) 0.1567(7) 0.2465(2) 0.059(3) Uiso d PD 0.50 A .
O O2C 0.6997(4) 0.1396(6) 0.2529(2) 0.050(2) Uiso d PD 0.50 A .
O O2D 0.7592(5) 0.1650(8) 0.18751(16) 0.044(2) Uiso d PD 0.50 A .
O O2E 0.7478(7) 0.0747(7) 0.2426(3) 0.125(4) Uiso d PD 0.50 A 1
O O2F 0.7465(7) 0.2895(8) 0.2556(3) 0.101(4) Uiso d PD 0.50 A 1
O O2G 0.8756(4) 0.1894(7) 0.2333(2) 0.052(2) Uiso d PD 0.50 A 1
O O2H 0.7608(6) 0.2135(9) 0.18738(19) 0.065(3) Uiso d PD 0.50 A 1

loop_
_atom_site_aniso_label
_atom_site_aniso_U_11
_atom_site_aniso_U_22
_atom_site_aniso_U_33
_atom_site_aniso_U_12
_atom_site_aniso_U_13
_atom_site_aniso_U_23
Ru1 0.0214(2) 0.0235(2) 0.0273(2) -0.00001(17) 0.00003(17) 0.00091(17)
O1 0.062(3) 0.0231(18) 0.042(2) -0.0032(17) 0.0003(18) 0.0040(16)
N1 0.032(2) 0.026(2) 0.026(2) -0.0033(18) -0.0033(18) 0.0043(17)
N2 0.025(2) 0.021(2) 0.028(2) 0.0032(17) -0.0039(17) 0.0019(17)
N3 0.025(2) 0.023(2) 0.028(2) -0.0007(17) 0.0002(17) 0.0009(16)
N4 0.022(2) 0.024(2) 0.028(2) -0.0001(17) -0.0019(16) -0.0021(16)
N5 0.025(2) 0.033(2) 0.031(2) -0.0044(19) 0.0020(18) -0.0027(18)
C1 0.032(3) 0.038(3) 0.033(3) -0.004(2) -0.003(2) 0.003(2)
C2 0.054(4) 0.043(3) 0.032(3) -0.017(3) -0.014(3) 0.001(3)
C3 0.067(4) 0.032(3) 0.035(3) -0.001(3) -0.015(3) -0.003(2)
C4 0.050(3) 0.026(3) 0.033(3) 0.006(3) -0.011(3) -0.004(2)
C5 0.031(3) 0.028(3) 0.028(3) 0.005(2) -0.002(2) 0.005(2)
C6 0.031(3) 0.027(3) 0.028(3) 0.004(2) -0.002(2) 0.005(2)
C7 0.039(3) 0.035(3) 0.035(3) 0.012(3) 0.001(3) 0.000(2)
C8 0.029(3) 0.045(3) 0.045(3) 0.011(3) 0.006(3) -0.002(3)
C9 0.028(3) 0.040(3) 0.036(3) 0.004(2) -0.002(2) 0.005(2)
C10 0.025(3) 0.028(3) 0.029(2) 0.000(2) -0.001(2) 0.004(2)
C11 0.026(3) 0.025(3) 0.032(3) -0.001(2) -0.001(2) 0.005(2)
C12 0.027(3) 0.040(3) 0.040(3) 0.000(2) -0.002(2) -0.003(3)
C13 0.041(3) 0.037(3) 0.044(3) -0.010(3) -0.006(3) -0.007(3)
C14 0.049(4) 0.032(3) 0.041(3) -0.007(3) 0.004(3) -0.011(2)
C15 0.030(3) 0.034(3) 0.034(3) 0.004(2) 0.006(2) 0.000(2)
C16 0.022(2) 0.030(3) 0.028(3) -0.003(2) 0.003(2) -0.005(2)
C17 0.032(3) 0.032(3) 0.030(3) -0.006(2) 0.002(2) 0.002(2)
C18 0.042(3) 0.031(3) 0.029(3) -0.002(2) -0.008(2) 0.003(2)
C19 0.035(3) 0.030(3) 0.037(3) 0.004(2) -0.012(2) -0.001(2)
C20 0.021(3) 0.029(3) 0.032(3) -0.003(2) -0.003(2) -0.001(2)
C21 0.023(3) 0.035(3) 0.032(3) -0.001(2) -0.001(2) -0.001(2)
C22 0.030(3) 0.059(4) 0.062(4) 0.010(3) 0.002(3) 0.017(3)
C23 0.029(3) 0.089(5) 0.064(4) 0.022(3) 0.012(3) 0.011(4)
C24 0.030(3) 0.085(5) 0.049(3) 0.007(3) 0.012(3) 0.018(3)
C25 0.027(3) 0.052(3) 0.037(3) -0.003(3) 0.002(2) 0.009(3)
Cl1 0.0374(7) 0.0385(8) 0.0371(7) -0.0011(6) -0.0005(6) 0.0024(6)
O1A 0.083(3) 0.041(2) 0.092(3) -0.017(2) 0.000(3) -0.007(2)
O1B 0.051(3) 0.086(3) 0.065(3) 0.018(2) -0.017(2) 0.001(2)
O1C 0.043(2) 0.088(3) 0.056(2) 0.016(2) -0.005(2) -0.026(2)
O1D 0.098(3) 0.055(3) 0.039(2) -0.015(3) 0.005(2) 0.006(2)
Cl2 0.0546(9) 0.0409(8) 0.0479(8) -0.0041(7) -0.0091(7) 0.0015(7)

loop_
_atom_type_symbol
_atom_type_description
_atom_type_scat_dispersion_real
_atom_type_scat_dispersion_imag
_atom_type_scat_source
C C 0.0033 0.0016 'International Tables Vol C Tables 4.2.6.8 and 6.1.1.4'
H H 0.0000 0.0000 'International Tables Vol C Tables 4.2.6.8 and 6.1.1.4'
N N 0.0061 0.0033 'International Tables Vol C Tables 4.2.6.8 and 6.1.1.4'
O O 0.0106 0.0060 'International Tables Vol C Tables 4.2.6.8 and 6.1.1.4'
Ru Ru -1.2594 0.8363 'International Tables Vol C Tables 4.2.6.8 and 6.1.1.4'
Cl Cl 0.1484 0.1585 'International Tables Vol C Tables 4.2.6.8 and 6.1.1.4'

loop_
_geom_angle_atom_site_label_1
_geom_angle_atom_site_label_2
_geom_angle_atom_site_label_3
_geom_angle
_geom_angle_publ_flag
N1 Ru1 N2 79.35(15) y
N1 Ru1 N3 158.70(15) y
N1 Ru1 N4 92.21(14) y
N1 Ru1 N5 101.93(15) y
N1 Ru1 O1 88.28(13) y
N2 Ru1 N3 79.59(15) y
N2 Ru1 N4 97.73(15) y
N2 Ru1 N5 176.21(15) y
N2 Ru1 O1 88.02(14) y
N3 Ru1 N4 93.71(14) y
N3 Ru1 N5 99.30(14) y
N3 Ru1 O1 87.87(13) y
N4 Ru1 N5 78.70(15) y
N4 Ru1 O1 174.22(14) y
N5 Ru1 O1 95.57(14) y
Ru1 O1 H1 132.2 ?
Ru1 O1 H2 117.7 ?
H1 O1 H2 109.7 ?
C1 N1 C5 118.0(4) ?
C1 N1 Ru1 128.0(3) ?
C5 N1 Ru1 113.8(3) ?
C6 N2 C10 121.5(4) ?
C6 N2 Ru1 119.7(3) ?
C10 N2 Ru1 118.8(3) ?
C15 N3 C11 117.8(4) ?
C15 N3 Ru1 128.9(3) ?
C11 N3 Ru1 113.2(3) ?
C16 N4 C20 117.9(4) ?
C16 N4 Ru1 125.0(3) ?
C20 N4 Ru1 117.1(3) ?
C25 N5 C21 119.1(4) ?
C25 N5 Ru1 126.0(3) ?
C21 N5 Ru1 114.8(3) ?
N1 C1 C2 122.6(5) ?
N1 C1 H1A 118.7 ?
C2 C1 H1A 118.7 ?
C1 C2 C3 119.3(5) ?
C1 C2 H2A 120.3 ?
C3 C2 H2A 120.3 ?
C4 C3 C2 119.1(5) ?
C4 C3 H3A 120.4 ?
C2 C3 H3A 120.4 ?
C5 C4 C3 119.3(5) ?
C5 C4 H4A 120.3 ?
C3 C4 H4A 120.3 ?
N1 C5 C4 121.5(5) ?
N1 C5 C6 114.5(4) ?
C4 C5 C6 123.8(4) ?
N2 C6 C7 120.5(4) ?
N2 C6 C5 112.5(4) ?
C7 C6 C5 127.0(4) ?
C6 C7 C8 118.4(5) ?
C6 C7 H7A 120.8 ?
C8 C7 H7A 120.8 ?
C9 C8 C7 120.8(5) ?
C9 C8 H8A 119.6 ?
C7 C8 H8A 119.6 ?
C8 C9 C10 119.0(5) ?
C8 C9 H9A 120.5 ?
C10 C9 H9A 120.5 ?
N2 C10 C9 119.6(4) ?
N2 C10 C11 112.9(4) ?
C9 C10 C11 127.5(4) ?
N3 C11 C12 121.3(4) ?
N3 C11 C10 115.3(4) ?
C12 C11 C10 123.4(4) ?
C13 C12 C11 119.6(5) ?
C13 C12 H12A 120.2 ?
C11 C12 H12A 120.2 ?
C14 C13 C12 119.5(5) ?
C14 C13 H13A 120.2 ?
C12 C13 H13A 120.2 ?
C13 C14 C15 118.8(5) ?
C13 C14 H14A 120.6 ?
C15 C14 H14A 120.6 ?
N3 C15 C14 122.9(5) ?
N3 C15 H15A 118.5 ?
C14 C15 H15A 118.5 ?
N4 C16 C17 122.7(4) ?
N4 C16 H16A 118.6 ?
C17 C16 H16A 118.6 ?
C16 C17 C18 119.4(5) ?
C16 C17 H17A 120.3 ?
C18 C17 H17A 120.3 ?
C17 C18 C19 118.7(5) ?
C17 C18 H18A 120.6 ?
C19 C18 H18A 120.6 ?
C18 C19 C20 120.0(5) ?
C18 C19 H19A 120.0 ?
C20 C19 H19A 120.0 ?
N4 C20 C19 121.1(4) ?
N4 C20 C21 114.2(4) ?
C19 C20 C21 124.6(4) ?
N5 C21 C22 121.0(4) ?
N5 C21 C20 114.7(4) ?
C22 C21 C20 124.3(5) ?
C23 C22 C21 119.6(5) ?
C23 C22 H22A 120.2 ?
C21 C22 H22A 120.2 ?
C22 C23 C24 118.8(5) ?
C22 C23 H23A 120.6 ?
C24 C23 H23A 120.6 ?
C25 C24 C23 119.7(5) ?
C25 C24 H24A 120.2 ?
C23 C24 H24A 120.2 ?
N5 C25 C24 121.7(5) ?
N5 C25 H25A 119.1 ?
C24 C25 H25A 119.1 ?
O1D Cl1 O1B 107.6(3) ?
O1D Cl1 O1C 109.6(3) ?
O1B Cl1 O1C 107.8(2) ?
O1D Cl1 O1A 110.1(3) ?
O1B Cl1 O1A 111.5(3) ?
O1C Cl1 O1A 110.2(3) ?
O2F Cl2 O2H 115.6(5) ?
O2F Cl2 O2E 114.6(6) ?
O2H Cl2 O2E 111.7(5) ?
O2F Cl2 O2G 107.0(5) ?
O2H Cl2 O2G 103.0(4) ?
O2E Cl2 O2G 103.3(5) ?
O2B Cl2 O2D 116.9(4) ?
O2B Cl2 O2A 111.7(4) ?
O2D Cl2 O2A 107.8(4) ?
O2B Cl2 O2C 110.1(4) ?
O2D Cl2 O2C 105.4(4) ?
O2A Cl2 O2C 104.0(4) ?

loop_
_geom_bond_atom_site_label_1
_geom_bond_atom_site_label_2
_geom_bond_distance
_geom_bond_publ_flag
Ru1 N1 2.063(4) y
Ru1 N2 1.957(4) y
Ru1 N3 2.083(4) y
Ru1 N4 2.009(4) y
Ru1 N5 2.069(4) y
Ru1 O1 2.146(3) y
O1 H1 0.850 ?
O1 H2 0.850 ?
N1 C1 1.346(6) ?
N1 C5 1.376(6) ?
N2 C6 1.348(6) ?
N2 C10 1.360(6) ?
N3 C15 1.345(6) ?
N3 C11 1.360(6) ?
N4 C16 1.355(6) ?
N4 C20 1.360(6) ?
N5 C25 1.347(6) ?
N5 C21 1.357(6) ?
C1 C2 1.371(7) ?
C1 H1A 0.950 ?
C2 C3 1.388(8) ?
C2 H2A 0.950 ?
C3 C4 1.382(8) ?
C3 H3A 0.950 ?
C4 C5 1.381(6) ?
C4 H4A 0.950 ?
C5 C6 1.479(7) ?
C6 C7 1.379(6) ?
C7 C8 1.386(7) ?
C7 H7A 0.950 ?
C8 C9 1.377(7) ?
C8 H8A 0.950 ?
C9 C10 1.385(7) ?
C9 H9A 0.950 ?
C10 C11 1.474(6) ?
C11 C12 1.377(6) ?
C12 C13 1.375(7) ?
C12 H12A 0.950 ?
C13 C14 1.361(7) ?
C13 H13A 0.950 ?
C14 C15 1.374(7) ?
C14 H14A 0.950 ?
C15 H15A 0.950 ?
C16 C17 1.373(6) ?
C16 H16A 0.950 ?
C17 C18 1.373(7) ?
C17 H17A 0.950 ?
C18 C19 1.380(7) ?
C18 H18A 0.950 ?
C19 C20 1.387(6) ?
C19 H19A 0.950 ?
C20 C21 1.462(6) ?
C21 C22 1.383(7) ?
C22 C23 1.380(8) ?
C22 H22A 0.950 ?
C23 C24 1.381(8) ?
C23 H23A 0.950 ?
C24 C25 1.371(7) ?
C24 H24A 0.950 ?
C25 H25A 0.950 ?
Cl1 O1D 1.419(4) ?
Cl1 O1B 1.423(4) ?
Cl1 O1C 1.426(4) ?
Cl1 O1A 1.427(4) ?
Cl2 O2B 1.364(6) ?
Cl2 O2F 1.394(7) ?
Cl2 O2H 1.418(6) ?
Cl2 O2E 1.429(7) ?
Cl2 O2D 1.440(5) ?
Cl2 O2A 1.487(6) ?
Cl2 O2C 1.488(6) ?
Cl2 O2G 1.531(6) ?

loop_
_geom_hbond_atom_site_label_D
_geom_hbond_atom_site_label_H
_geom_hbond_atom_site_label_A
_geom_hbond_site_symmetry_A
_geom_hbond_distance_DH
_geom_hbond_distance_HA
_geom_hbond_distance_DA
_geom_hbond_angle_DHA
O1 H1 O1C . 0.85 1.89 2.717(5) 165.5
O1 H2 O1D 5_656 0.85 1.89 2.737(5) 174.8

loop_
_geom_torsion_atom_site_label_1
_geom_torsion_atom_site_label_2
_geom_torsion_atom_site_label_3
_geom_torsion_atom_site_label_4
_geom_torsion
N2 Ru1 N1 C1 174.3(4)
N4 Ru1 N1 C1 -88.3(4)
N5 Ru1 N1 C1 -9.3(4)
N3 Ru1 N1 C1 165.7(4)
O1 Ru1 N1 C1 86.0(4)
N2 Ru1 N1 C5 -0.7(3)
N4 Ru1 N1 C5 96.7(3)
N5 Ru1 N1 C5 175.7(3)
N3 Ru1 N1 C5 -9.3(6)
O1 Ru1 N1 C5 -89.0(3)
N4 Ru1 N2 C6 -87.9(3)
N1 Ru1 N2 C6 2.9(3)
N3 Ru1 N2 C6 179.8(3)
O1 Ru1 N2 C6 91.6(3)
N4 Ru1 N2 C10 91.7(3)
N1 Ru1 N2 C10 -177.5(3)
N3 Ru1 N2 C10 -0.7(3)
O1 Ru1 N2 C10 -88.9(3)
N2 Ru1 N3 C15 -177.9(4)
N4 Ru1 N3 C15 85.0(4)
N1 Ru1 N3 C15 -169.2(4)
N5 Ru1 N3 C15 5.8(4)
O1 Ru1 N3 C15 -89.5(4)
N2 Ru1 N3 C11 -1.9(3)
N4 Ru1 N3 C11 -99.1(3)
N1 Ru1 N3 C11 6.7(6)
N5 Ru1 N3 C11 -178.2(3)
O1 Ru1 N3 C11 86.5(3)
N2 Ru1 N4 C16 6.2(4)
N1 Ru1 N4 C16 -73.4(4)
N5 Ru1 N4 C16 -175.1(4)
N3 Ru1 N4 C16 86.1(4)
N2 Ru1 N4 C20 -172.6(3)
N1 Ru1 N4 C20 107.9(3)
N5 Ru1 N4 C20 6.1(3)
N3 Ru1 N4 C20 -92.6(3)
N4 Ru1 N5 C25 175.8(4)
N1 Ru1 N5 C25 85.9(4)
N3 Ru1 N5 C25 -92.2(4)
O1 Ru1 N5 C25 -3.5(4)
N4 Ru1 N5 C21 -6.5(3)
N1 Ru1 N5 C21 -96.4(3)
N3 Ru1 N5 C21 85.5(3)
O1 Ru1 N5 C21 174.2(3)
C5 N1 C1 C2 3.0(7)
Ru1 N1 C1 C2 -171.8(3)
N1 C1 C2 C3 -2.6(7)
C1 C2 C3 C4 0.3(7)
C2 C3 C4 C5 1.4(7)
C1 N1 C5 C4 -1.1(6)
Ru1 N1 C5 C4 174.4(3)
C1 N1 C5 C6 -176.8(4)
Ru1 N1 C5 C6 -1.3(5)
C3 C4 C5 N1 -1.1(7)
C3 C4 C5 C6 174.3(4)
C10 N2 C6 C7 -3.7(6)
Ru1 N2 C6 C7 175.9(3)
C10 N2 C6 C5 176.1(4)
Ru1 N2 C6 C5 -4.4(5)
N1 C5 C6 N2 3.5(5)
C4 C5 C6 N2 -172.1(4)
N1 C5 C6 C7 -176.7(4)
C4 C5 C6 C7 7.6(7)
N2 C6 C7 C8 2.6(7)
C5 C6 C7 C8 -177.1(5)
C6 C7 C8 C9 0.5(7)
C7 C8 C9 C10 -2.4(7)
C6 N2 C10 C9 1.7(6)
Ru1 N2 C10 C9 -177.9(3)
C6 N2 C10 C11 -177.6(4)
Ru1 N2 C10 C11 2.9(5)
C8 C9 C10 N2 1.4(7)
C8 C9 C10 C11 -179.5(4)
C15 N3 C11 C12 0.6(6)
Ru1 N3 C11 C12 -175.9(3)
C15 N3 C11 C10 -179.6(4)
Ru1 N3 C11 C10 3.9(5)
N2 C10 C11 N3 -4.4(6)
C9 C10 C11 N3 176.4(4)
N2 C10 C11 C12 175.4(4)
C9 C10 C11 C12 -3.8(7)
N3 C11 C12 C13 0.0(7)
C10 C11 C12 C13 -179.8(4)
C11 C12 C13 C14 -0.3(7)
C12 C13 C14 C15 0.1(8)
C11 N3 C15 C14 -0.8(7)
Ru1 N3 C15 C14 175.0(4)
C13 C14 C15 N3 0.5(8)
C20 N4 C16 C17 2.8(6)
Ru1 N4 C16 C17 -176.0(3)
N4 C16 C17 C18 -2.0(7)
C16 C17 C18 C19 -0.6(7)
C17 C18 C19 C20 2.3(7)
C16 N4 C20 C19 -1.0(6)
Ru1 N4 C20 C19 177.8(3)
C16 N4 C20 C21 176.3(4)
Ru1 N4 C20 C21 -4.8(5)
C18 C19 C20 N4 -1.5(7)
C18 C19 C20 C21 -178.5(4)
C25 N5 C21 C22 2.4(7)
Ru1 N5 C21 C22 -175.5(4)
C25 N5 C21 C20 -176.3(4)
Ru1 N5 C21 C20 5.9(5)
N4 C20 C21 N5 -0.8(6)
C19 C20 C21 N5 176.4(4)
N4 C20 C21 C22 -179.4(5)
C19 C20 C21 C22 -2.2(8)
N5 C21 C22 C23 -1.5(8)
C20 C21 C22 C23 177.0(5)
C21 C22 C23 C24 -0.7(9)
C22 C23 C24 C25 2.0(10)
C21 N5 C25 C24 -1.0(8)
Ru1 N5 C25 C24 176.6(4)
C23 C24 C25 N5 -1.2(9)
